data_2215107
loop_
_publ_author_name
'Boyle, Grant A.'
'Govender, Thavendran'
'Kruger, Hendrik G.'
'Maguire, Glenn E. M.'
'Negus, Tyrone K.'
'Rademeyer, Melanie'

_publ_section_title
;
 (<i>S</i>)-(+)-2-Formylamino-3-methylbutanoic acid
;
_journal_coeditor_code GK2094
_journal_issue 9
_journal_name_full 'Acta Crystallographica Section E'
_journal_page_first o3912
_journal_page_last o3912
_journal_paper_doi 10.1107/S1600536807041311
_journal_volume 63
_journal_year 2007
_chemical_formula_iupac 'C6 H11 N O3'
_chemical_formula_moiety 'C6 H11 N O3'
_chemical_formula_sum 'C6 H11 N O3'
_chemical_formula_weight 145.16
_chemical_name_systematic
;
(S)-(+)-2-Formylamino-3-methylbutanoic acid
;
_space_group_IT_number 19
_symmetry_cell_setting orthorhombic
_symmetry_space_group_name_Hall 'P 2ac 2ab'
_symmetry_space_group_name_H-M 'P 21 21 21'
_atom_sites_solution_hydrogens geom
_atom_sites_solution_primary direct
_atom_sites_solution_secondary difmap
_audit_creation_method SHELXL-97
_cell_angle_alpha 90.00
_cell_angle_beta 90.00
_cell_angle_gamma 90.00
_cell_formula_units_Z 4
_cell_length_a 7.0760(6)
_cell_length_b 9.5221(8)
_cell_length_c 12.1934(12)
_cell_measurement_reflns_used 2582
_cell_measurement_temperature 291(2)
_cell_measurement_theta_max 32.0214
_cell_measurement_theta_min 3.9474
_cell_volume 821.57(13)
_computing_cell_refinement 'CrysAlis RED (Oxford Diffraction, 2006)'
_computing_data_collection 'CrysAlis CCD (Oxford Diffraction, 2006)'
_computing_data_reduction 'CrysAlis RED (Oxford Diffraction, 2006)'
_computing_molecular_graphics 'Mercury (Bruno <i>et al.</i>,  2002)'
_computing_publication_material 'PLATON (Spek, 2003) and WinGX (Farrugia, 1999)'
_computing_structure_refinement 'SHELXL97 (Sheldrick, 1997)'
_computing_structure_solution 'SHELXS97 (Sheldrick, 1997)'
_diffrn_ambient_temperature 291(2)
_diffrn_measured_fraction_theta_full 0.995
_diffrn_measured_fraction_theta_max 0.995
_diffrn_measurement_device_type 'Oxford Diffraction Xcalibur2'
_diffrn_measurement_method \w
_diffrn_radiation_monochromator graphite
_diffrn_radiation_source 'fine-focus sealed tube'
_diffrn_radiation_type MoK\a
_diffrn_radiation_wavelength 0.71073
_diffrn_reflns_av_R_equivalents 0.0226
_diffrn_reflns_av_sigmaI/netI 0.0218
_diffrn_reflns_limit_h_max 9
_diffrn_reflns_limit_h_min -9
_diffrn_reflns_limit_k_max 9
_diffrn_reflns_limit_k_min -12
_diffrn_reflns_limit_l_max 16
_diffrn_reflns_limit_l_min -16
_diffrn_reflns_number 7394
_diffrn_reflns_theta_full 25.00
_diffrn_reflns_theta_max 28.69
_diffrn_reflns_theta_min 3.96
_diffrn_standards_decay_% 0
_diffrn_standards_interval_count 0
_diffrn_standards_interval_time 0
_diffrn_standards_number 0
_exptl_absorpt_coefficient_mu 0.094
_exptl_absorpt_correction_T_max 0.9953
_exptl_absorpt_correction_T_min 0.9615
_exptl_absorpt_correction_type multi-scan
_exptl_absorpt_process_details '(CrysAlis RED; Oxford Diffraction, 2006)'
_exptl_crystal_colour colourless
_exptl_crystal_density_diffrn 1.174
_exptl_crystal_density_method 'not measured'
_exptl_crystal_description plate
_exptl_crystal_F_000 312
_exptl_crystal_size_max 0.20
_exptl_crystal_size_mid 0.20
_exptl_crystal_size_min 0.05
_refine_diff_density_max 0.156
_refine_diff_density_min -0.185
_refine_ls_extinction_method none
_refine_ls_goodness_of_fit_ref 0.983
_refine_ls_hydrogen_treatment mixed
_refine_ls_matrix_type full
_refine_ls_number_parameters 107
_refine_ls_number_reflns 1234
_refine_ls_number_restraints 17
_refine_ls_restrained_S_all 1.000
_refine_ls_R_factor_all 0.0694
_refine_ls_R_factor_gt 0.0449
_refine_ls_shift/su_max 0.000
_refine_ls_shift/su_mean 0.000
_refine_ls_structure_factor_coef Fsqd
_refine_ls_weighting_details 'calc w=1/[\s^2^(Fo^2^)+(0.1363P)^2^] where P=(Fo^2^+2Fc^2^)/3'
_refine_ls_weighting_scheme calc
_refine_ls_wR_factor_gt 0.1228
_refine_ls_wR_factor_ref 0.1318
_reflns_number_gt 780
_reflns_number_total 1234
_reflns_threshold_expression I>2\s(I)
_cod_data_source_file gk2094.cif
_cod_data_source_block I
_cod_database_code 2215107
_cod_database_fobs_code 2215107

loop_
_symmetry_equiv_pos_as_xyz
'x, y, z'
'-x+1/2, -y, z+1/2'
'-x, y+1/2, -z+1/2'
'x+1/2, -y+1/2, -z'

loop_
_atom_site_type_symbol
_atom_site_label
_atom_site_fract_x
_atom_site_fract_y
_atom_site_fract_z
_atom_site_U_iso_or_equiv
_atom_site_adp_type
_atom_site_calc_flag
_atom_site_refinement_flags
_atom_site_occupancy
_atom_site_disorder_assembly
_atom_site_disorder_group
O O3 0.8283(3) 0.57349(19) 0.48653(15) 0.0656(6) Uani d . 1 . .
O O2 0.8665(3) 0.42040(17) 0.16325(16) 0.0678(6) Uani d . 1 A .
H H2A 0.8101 0.4268 0.1047 0.081 Uiso calc R 1 . .
O O1 0.9249(3) 0.64337(18) 0.13073(16) 0.0779(7) Uani d . 1 A .
C C6 0.8854(4) 0.4570(3) 0.45614(19) 0.0528(6) Uani d . 1 A .
C C2 1.0487(3) 0.5464(2) 0.29479(19) 0.0494(6) Uani d . 1 A .
H H2 1.0202 0.6363 0.3303 0.059 Uiso calc R 1 . .
C C3 1.2604(4) 0.5434(4) 0.2727(3) 0.0826(9) Uani d DU 1 . .
H H3B 1.2864 0.6233 0.2242 0.099 Uiso d PR 0.819(6) A .
H H3A 1.2872 0.4475 0.2541 0.099 Uiso d PR 0.181(6) . .
C C5 1.3680(6) 0.5682(6) 0.3806(4) 0.1294(16) Uani d U 1 A .
H H5A 1.3225 0.5044 0.4355 0.155 Uiso calc R 1 . .
H H5B 1.3482 0.6631 0.4046 0.155 Uiso calc R 1 . .
H H5C 1.5006 0.5526 0.3689 0.155 Uiso calc R 1 . .
C C4A 1.3294(6) 0.4166(5) 0.2145(4) 0.1077(18) Uani d PDU 0.819(6) A 1
H H4A3 1.4634 0.4237 0.2036 0.129 Uiso calc PR 0.819(6) A 1
H H4A1 1.2676 0.4092 0.1446 0.129 Uiso calc PR 0.819(6) A 1
H H4A2 1.3018 0.3346 0.2575 0.129 Uiso calc PR 0.819(6) A 1
C C4B 1.334(3) 0.6303(19) 0.1810(11) 0.087(6) Uani d PD 0.181(6) A 2
H H4B1 1.4683 0.6182 0.1755 0.104 Uiso calc PR 0.181(6) A 2
H H4B2 1.3058 0.7273 0.1947 0.104 Uiso calc PR 0.181(6) A 2
H H4B3 1.2754 0.6015 0.1137 0.104 Uiso calc PR 0.181(6) A 2
H H6 0.855(6) 0.366(4) 0.492(3) 0.104 Uiso d . 1 . .
H H1 1.013(6) 0.354(4) 0.357(3) 0.104 Uiso d . 1 . .
N N1 0.9895(3) 0.4357(2) 0.36939(16) 0.0505(5) Uani d . 1 . .
C C1 0.9393(3) 0.5421(2) 0.18868(18) 0.0473(6) Uani d . 1 . .

loop_
_atom_site_aniso_label
_atom_site_aniso_U_11
_atom_site_aniso_U_22
_atom_site_aniso_U_33
_atom_site_aniso_U_12
_atom_site_aniso_U_13
_atom_site_aniso_U_23
O3 0.0753(12) 0.0554(10) 0.0662(11) 0.0019(9) 0.0235(10) -0.0055(8)
O2 0.0863(13) 0.0493(10) 0.0677(11) -0.0118(10) -0.0304(10) 0.0097(8)
O1 0.1141(17) 0.0465(10) 0.0730(12) -0.0149(11) -0.0281(13) 0.0134(10)
C6 0.0603(14) 0.0536(15) 0.0443(11) -0.0022(13) 0.0000(11) 0.0018(11)
C2 0.0581(14) 0.0455(12) 0.0445(11) -0.0007(11) 0.0020(11) 0.0003(11)
C3 0.0542(16) 0.116(3) 0.0779(18) -0.011(2) -0.0072(15) 0.015(2)
C5 0.090(3) 0.171(4) 0.128(3) -0.027(3) -0.050(3) 0.015(3)
C4A 0.061(2) 0.157(4) 0.106(3) 0.024(3) 0.019(2) 0.001(3)
C4B 0.078(11) 0.098(13) 0.083(12) -0.037(10) 0.017(10) 0.003(11)
N1 0.0673(12) 0.0412(10) 0.0431(9) 0.0048(10) 0.0042(10) -0.0006(9)
C1 0.0544(13) 0.0406(11) 0.0468(12) -0.0028(10) 0.0004(11) 0.0017(11)

loop_
_atom_type_symbol
_atom_type_description
_atom_type_scat_dispersion_real
_atom_type_scat_dispersion_imag
_atom_type_scat_source
C C 0.0033 0.0016 'International Tables Vol C Tables 4.2.6.8 and 6.1.1.4'
H H 0.0000 0.0000 'International Tables Vol C Tables 4.2.6.8 and 6.1.1.4'
O O 0.0106 0.0060 'International Tables Vol C Tables 4.2.6.8 and 6.1.1.4'
N N 0.0061 0.0033 'International Tables Vol C Tables 4.2.6.8 and 6.1.1.4'

loop_
_geom_angle_atom_site_label_1
_geom_angle_atom_site_label_2
_geom_angle_atom_site_label_3
_geom_angle
C1 O2 H2A 109.5
O3 C6 N1 124.5(2)
O3 C6 H6 126(2)
N1 C6 H6 110(2)
N1 C2 C1 111.65(18)
N1 C2 C3 112.4(2)
C1 C2 C3 110.6(2)
N1 C2 H2 107.3
C1 C2 H2 107.3
C3 C2 H2 107.3
C4A C3 C2 115.1(3)
C4B C3 C2 117.9(9)
C4A C3 C5 111.8(4)
C4B C3 C5 112.6(8)
C2 C3 C5 109.4(3)
C4A C3 H3B 106.4
C2 C3 H3B 106.1
C5 C3 H3B 107.7
C4B C3 H3A 106.5
C2 C3 H3A 104.7
C5 C3 H3A 104.5
C3 C5 H5A 109.5
C3 C5 H5B 109.5
H5A C5 H5B 109.5
C3 C5 H5C 109.5
H5A C5 H5C 109.5
H5B C5 H5C 109.5
C3 C4A H4A3 109.5
C3 C4A H4A1 109.5
H4A3 C4A H4A1 109.5
C3 C4A H4A2 109.5
H4A3 C4A H4A2 109.5
H4A1 C4A H4A2 109.5
C3 C4B H4B1 109.5
C3 C4B H4B2 109.5
H4B1 C4B H4B2 109.5
C3 C4B H4B3 109.5
H4B1 C4B H4B3 109.5
H4B2 C4B H4B3 109.5
C6 N1 C2 123.9(2)
C6 N1 H1 115(3)
C2 N1 H1 121(3)
O1 C1 O2 122.7(2)
O1 C1 C2 121.8(2)
O2 C1 C2 115.51(18)

loop_
_geom_bond_atom_site_label_1
_geom_bond_atom_site_label_2
_geom_bond_distance
O3 C6 1.238(3)
O2 C1 1.305(3)
O2 H2A 0.8200
O1 C1 1.200(3)
C6 N1 1.305(3)
C6 H6 0.99(4)
C2 N1 1.454(3)
C2 C1 1.508(3)
C2 C3 1.522(4)
C2 H2 0.98
C3 C4A 1.484(4)
C3 C4B 1.484(5)
C3 C5 1.539(5)
C3 H3B 0.98
C3 H3A 0.96
C5 H5A 0.96
C5 H5B 0.96
C5 H5C 0.96
C4A H4A3 0.96
C4A H4A1 0.96
C4A H4A2 0.96
C4B H4B1 0.96
C4B H4B2 0.96
C4B H4B3 0.96
N1 H1 0.81(4)

loop_
_geom_hbond_atom_site_label_D
_geom_hbond_atom_site_label_H
_geom_hbond_atom_site_label_A
_geom_hbond_site_symmetry_A
_geom_hbond_distance_DH
_geom_hbond_distance_HA
_geom_hbond_distance_DA
_geom_hbond_angle_DHA
O2 H2A O3 2_664 0.82 1.74 2.559(2) 173.4
N1 H1 O1 3_745 0.81(4) 2.06(4) 2.849(3) 165(4)

loop_
_geom_torsion_atom_site_label_1
_geom_torsion_atom_site_label_2
_geom_torsion_atom_site_label_3
_geom_torsion_atom_site_label_4
_geom_torsion
N1 C2 C3 C4A 64.7(4)
C1 C2 C3 C4A -60.8(4)
N1 C2 C3 C4B 167.5(9)
C1 C2 C3 C4B 41.9(9)
N1 C2 C3 C5 -62.1(3)
C1 C2 C3 C5 172.3(3)
O3 C6 N1 C2 -1.6(4)
C1 C2 N1 C6 -105.3(3)
C3 C2 N1 C6 129.6(3)
N1 C2 C1 O1 157.9(2)
C3 C2 C1 O1 -76.1(3)
N1 C2 C1 O2 -23.8(3)
C3 C2 C1 O2 102.2(3)
